data_7003923
loop_
_publ_author_name
'Ye, Jiansheng'
'Chen, Wanzhi'
'Wang, Daqi'

_publ_section_title
;
 Synthesis, structural characterization, and catalytic behaviour in
 Heck coupling of palladium(ii) complexes containing
 pyrimidine-functionalized N-heterocyclic carbenes
;
_journal_issue 30
_journal_name_full 'Dalton Transactions'
_journal_page_first 4015
_journal_page_last 4022
_journal_paper_doi 10.1039/b801264d
_journal_year 2008
_chemical_formula_sum 'C30 H28 F12 N12 P2 Pd'
_chemical_formula_weight 952.98
_chemical_name_systematic
;
?
;
_space_group_IT_number 15
_symmetry_cell_setting monoclinic
_symmetry_space_group_name_Hall '-C 2yc'
_symmetry_space_group_name_H-M 'C 1 2/c 1'
_atom_sites_solution_hydrogens geom
_atom_sites_solution_primary direct
_atom_sites_solution_secondary difmap
_audit_creation_method SHELXL-97
_cell_angle_alpha 90.00
_cell_angle_beta 96.152(2)
_cell_angle_gamma 90.00
_cell_formula_units_Z 4
_cell_length_a 20.944(2)
_cell_length_b 12.8532(13)
_cell_length_c 14.2227(18)
_cell_measurement_temperature 293(2)
_cell_volume 3806.7(7)
_computing_cell_refinement 'Bruker XSCANS'
_computing_data_collection 'Bruker XSCANS'
_computing_data_reduction 'Bruker SHELXTL'
_computing_molecular_graphics 'Bruker SHELXTL'
_computing_publication_material 'Bruker SHELXTL'
_computing_structure_refinement 'SHELXL-97 (Sheldrick, 1997)'
_computing_structure_solution 'SHELXS-97 (Sheldrick, 1990)'
_diffrn_ambient_temperature 293(2)
_diffrn_measured_fraction_theta_full 0.997
_diffrn_measured_fraction_theta_max 0.997
_diffrn_measurement_device_type 'Bruker P4'
_diffrn_measurement_method '\w scans'
_diffrn_radiation_monochromator graphite
_diffrn_radiation_source 'fine-focus sealed tube'
_diffrn_radiation_type MoK\a
_diffrn_radiation_wavelength 0.71073
_diffrn_reflns_av_R_equivalents 0.0453
_diffrn_reflns_av_sigmaI/netI 0.0516
_diffrn_reflns_limit_h_max 24
_diffrn_reflns_limit_h_min -24
_diffrn_reflns_limit_k_max 15
_diffrn_reflns_limit_k_min -14
_diffrn_reflns_limit_l_max 16
_diffrn_reflns_limit_l_min -11
_diffrn_reflns_number 9235
_diffrn_reflns_theta_full 25.01
_diffrn_reflns_theta_max 25.01
_diffrn_reflns_theta_min 1.86
_exptl_absorpt_coefficient_mu 0.672
_exptl_absorpt_correction_T_max 0.9237
_exptl_absorpt_correction_T_min 0.8829
_exptl_absorpt_correction_type multi-scan
_exptl_absorpt_process_details Sadabs
_exptl_crystal_colour Colorless
_exptl_crystal_density_diffrn 1.663
_exptl_crystal_density_method 'not measured'
_exptl_crystal_description Prism
_exptl_crystal_F_000 1904
_exptl_crystal_size_max 0.19
_exptl_crystal_size_mid 0.16
_exptl_crystal_size_min 0.12
_refine_diff_density_max 1.172
_refine_diff_density_min -0.797
_refine_diff_density_rms 0.137
_refine_ls_extinction_method none
_refine_ls_goodness_of_fit_ref 1.135
_refine_ls_hydrogen_treatment constr
_refine_ls_matrix_type full
_refine_ls_number_parameters 258
_refine_ls_number_reflns 3352
_refine_ls_number_restraints 158
_refine_ls_restrained_S_all 1.174
_refine_ls_R_factor_all 0.0884
_refine_ls_R_factor_gt 0.0615
_refine_ls_shift/su_max 0.000
_refine_ls_shift/su_mean 0.000
_refine_ls_structure_factor_coef Fsqd
_refine_ls_weighting_details 'calc w=1/[\s^2^(Fo^2^)+(0.1178P)^2^+15.6783P] where P=(Fo^2^+2Fc^2^)/3'
_refine_ls_weighting_scheme calc
_refine_ls_wR_factor_gt 0.1809
_refine_ls_wR_factor_ref 0.2169
_reflns_number_gt 2488
_reflns_number_total 3352
_reflns_threshold_expression >2sigma(I)
_cod_data_source_file b801264d.txt
_cod_data_source_block 071211d
_cod_depositor_comments
;
The following automatic conversions were performed:
'_symmetry_cell_setting' value 'Monoclinic' changed to 'monoclinic'
according to '/home/saulius/struct/CIF-dictionaries/cif_core.dic'
dictionary named 'cif_core.dic' version 2.4.1 from
2010-06-29.

'_exptl_absorpt_correction_type' value 'Multi-scan' changed
to 'multi-scan' according to
'/home/saulius/struct/CIF-dictionaries/cif_core.dic' dictionary named
'cif_core.dic' version 2.4.1 from 2010-06-29.

Automatic conversion script
Id: cif_fix_enum 1527 2010-12-29 10:47:43Z saulius 
;
_cod_original_sg_symbol_H-M C2/c
_cod_database_code 7003923

loop_
_symmetry_equiv_pos_as_xyz
'x, y, z'
'-x, y, -z+1/2'
'x+1/2, y+1/2, z'
'-x+1/2, y+1/2, -z+1/2'
'-x, -y, -z'
'x, -y, z-1/2'
'-x+1/2, -y+1/2, -z'
'x+1/2, -y+1/2, z-1/2'

loop_
_atom_site_label
_atom_site_type_symbol
_atom_site_fract_x
_atom_site_fract_y
_atom_site_fract_z
_atom_site_U_iso_or_equiv
_atom_site_adp_type
_atom_site_occupancy
_atom_site_symmetry_multiplicity
_atom_site_calc_flag
_atom_site_refinement_flags
_atom_site_disorder_assembly
_atom_site_disorder_group
Pd1 Pd 0.5000 0.36910(6) 0.7500 0.0391(3) Uani 1 2 d S . .
P1 P 0.69020(12) 0.6448(2) 0.85214(19) 0.0728(8) Uani 1 1 d U . .
F1 F 0.6578(3) 0.5343(5) 0.8456(6) 0.112(2) Uani 1 1 d U . .
F2 F 0.7214(4) 0.7549(7) 0.8598(7) 0.153(3) Uani 1 1 d U . .
F3 F 0.6453(5) 0.6737(7) 0.9283(7) 0.150(3) Uani 1 1 d U . .
F4 F 0.7391(5) 0.6068(7) 0.9323(8) 0.156(3) Uani 1 1 d U . .
F5 F 0.7324(6) 0.6134(9) 0.7783(9) 0.190(4) Uani 1 1 d U . .
F6 F 0.6377(4) 0.6836(8) 0.7756(7) 0.148(3) Uani 1 1 d U . .
N1 N 0.4086(3) 0.2754(4) 0.8620(4) 0.0374(12) Uani 1 1 d . . .
N2 N 0.4887(3) 0.1710(4) 0.8680(4) 0.0426(14) Uani 1 1 d . . .
N3 N 0.4640(2) 0.4796(4) 0.8382(4) 0.0344(12) Uani 1 1 d . . .
N4 N 0.5966(3) 0.1846(6) 0.8470(5) 0.0634(19) Uani 1 1 d . . .
N5 N 0.5474(5) 0.0189(7) 0.8666(6) 0.086(3) Uani 1 1 d . . .
N6 N 0.5940(14) 0.8764(16) 0.583(2) 0.224(9) Uani 1 1 d DU . .
C1 C 0.4671(3) 0.2637(5) 0.8323(4) 0.0355(14) Uani 1 1 d . . .
C2 C 0.4412(4) 0.1250(6) 0.9178(6) 0.056(2) Uani 1 1 d . . .
H2 H 0.4438 0.0607 0.9480 0.068 Uiso 1 1 calc R . .
C3 C 0.3923(4) 0.1908(6) 0.9134(6) 0.0526(19) Uani 1 1 d . . .
H3 H 0.3541 0.1814 0.9402 0.063 Uiso 1 1 calc R . .
C4 C 0.3695(3) 0.3689(5) 0.8390(5) 0.0412(15) Uani 1 1 d . . .
H4A H 0.3304 0.3652 0.8698 0.049 Uiso 1 1 calc R . .
H4B H 0.3576 0.3723 0.7713 0.049 Uiso 1 1 calc R . .
C5 C 0.4066(3) 0.4645(5) 0.8712(4) 0.0360(14) Uani 1 1 d . . .
C6 C 0.3837(4) 0.5342(6) 0.9331(5) 0.0513(19) Uani 1 1 d . . .
H6 H 0.3435 0.5240 0.9537 0.062 Uiso 1 1 calc R . .
C7 C 0.4201(5) 0.6190(6) 0.9647(6) 0.060(2) Uani 1 1 d . . .
H7 H 0.4057 0.6653 1.0081 0.072 Uiso 1 1 calc R . .
C8 C 0.4779(5) 0.6333(7) 0.9308(6) 0.060(2) Uani 1 1 d . . .
H8 H 0.5032 0.6905 0.9501 0.072 Uiso 1 1 calc R . .
C9 C 0.4985(3) 0.5634(6) 0.8685(5) 0.0457(17) Uani 1 1 d . . .
H9 H 0.5381 0.5742 0.8461 0.055 Uiso 1 1 calc R . .
C10 C 0.5490(4) 0.1229(6) 0.8603(5) 0.053(2) Uani 1 1 d . . .
C11 C 0.6044(7) -0.0268(10) 0.8605(9) 0.111(5) Uani 1 1 d . . .
H11 H 0.6075 -0.0987 0.8667 0.133 Uiso 1 1 calc R . .
C12 C 0.6599(7) 0.0300(11) 0.8451(9) 0.106(5) Uani 1 1 d . . .
H12 H 0.6992 -0.0018 0.8403 0.127 Uiso 1 1 calc R . .
C13 C 0.6516(5) 0.1357(10) 0.8378(8) 0.088(4) Uani 1 1 d . . .
H13 H 0.6868 0.1758 0.8256 0.106 Uiso 1 1 calc R . .
C14 C 0.6504(13) 0.8709(19) 0.608(2) 0.214(10) Uani 1 1 d DU . .
C15 C 0.7185(12) 0.8385(19) 0.593(2) 0.276(12) Uani 1 1 d DU . .
H15A H 0.7171 0.7796 0.5516 0.413 Uiso 1 1 calc R . .
H15B H 0.7413 0.8201 0.6532 0.413 Uiso 1 1 calc R . .
H15C H 0.7400 0.8952 0.5662 0.413 Uiso 1 1 calc R . .

loop_
_atom_site_aniso_label
_atom_site_aniso_U_11
_atom_site_aniso_U_22
_atom_site_aniso_U_33
_atom_site_aniso_U_23
_atom_site_aniso_U_13
_atom_site_aniso_U_12
Pd1 0.0353(4) 0.0496(5) 0.0339(4) 0.000 0.0102(3) 0.000
P1 0.0539(13) 0.101(2) 0.0654(15) -0.0129(13) 0.0152(11) -0.0185(13)
F1 0.102(5) 0.098(5) 0.135(6) -0.038(4) 0.016(4) -0.015(4)
F2 0.132(6) 0.140(7) 0.182(8) 0.011(6) -0.003(6) -0.071(5)
F3 0.176(7) 0.142(6) 0.143(7) -0.059(6) 0.073(6) -0.022(6)
F4 0.117(6) 0.158(7) 0.178(8) 0.035(6) -0.051(6) -0.028(5)
F5 0.157(8) 0.236(10) 0.200(9) -0.019(7) 0.126(7) -0.009(7)
F6 0.139(6) 0.150(7) 0.144(7) 0.030(6) -0.036(5) -0.011(6)
N1 0.037(3) 0.039(3) 0.037(3) 0.001(2) 0.010(2) -0.003(2)
N2 0.055(4) 0.041(3) 0.034(3) 0.002(2) 0.015(3) 0.007(3)
N3 0.033(3) 0.041(3) 0.030(3) 0.002(2) 0.007(2) -0.002(2)
N4 0.044(4) 0.083(5) 0.065(5) 0.010(4) 0.013(3) 0.015(4)
N5 0.106(7) 0.076(6) 0.084(6) 0.021(4) 0.046(5) 0.035(5)
N6 0.28(2) 0.155(14) 0.225(17) 0.013(11) -0.014(18) 0.034(15)
C1 0.040(4) 0.044(4) 0.023(3) -0.003(3) 0.008(3) 0.004(3)
C2 0.068(5) 0.049(4) 0.055(5) 0.010(4) 0.025(4) -0.003(4)
C3 0.057(5) 0.048(4) 0.056(5) 0.008(4) 0.021(4) -0.008(4)
C4 0.028(3) 0.049(4) 0.049(4) 0.000(3) 0.013(3) 0.000(3)
C5 0.031(3) 0.042(4) 0.035(3) 0.006(3) 0.007(3) 0.007(3)
C6 0.052(4) 0.057(5) 0.046(4) 0.004(4) 0.015(3) 0.016(4)
C7 0.077(6) 0.060(5) 0.044(4) -0.007(4) 0.015(4) 0.016(4)
C8 0.073(6) 0.058(5) 0.049(4) -0.012(4) 0.003(4) -0.007(4)
C9 0.045(4) 0.057(4) 0.037(4) 0.001(3) 0.011(3) -0.006(3)
C10 0.069(5) 0.056(5) 0.037(4) 0.013(3) 0.017(4) 0.024(4)
C11 0.149(12) 0.087(8) 0.106(10) 0.034(7) 0.057(9) 0.061(8)
C12 0.114(10) 0.123(11) 0.089(8) 0.031(7) 0.043(7) 0.071(9)
C13 0.061(6) 0.132(11) 0.076(7) 0.022(6) 0.028(5) 0.036(6)
C14 0.26(2) 0.145(15) 0.24(2) 0.019(14) 0.03(2) 0.067(18)
C15 0.26(2) 0.193(18) 0.35(2) 0.144(17) -0.11(2) -0.030(18)

loop_
_atom_type_symbol
_atom_type_description
_atom_type_scat_dispersion_real
_atom_type_scat_dispersion_imag
_atom_type_scat_source
C C 0.0033 0.0016 'International Tables Vol C Tables 4.2.6.8 and 6.1.1.4'
H H 0.0000 0.0000 'International Tables Vol C Tables 4.2.6.8 and 6.1.1.4'
N N 0.0061 0.0033 'International Tables Vol C Tables 4.2.6.8 and 6.1.1.4'
F F 0.0171 0.0103 'International Tables Vol C Tables 4.2.6.8 and 6.1.1.4'
Pd Pd -0.9988 1.0072 'International Tables Vol C Tables 4.2.6.8 and 6.1.1.4'
P P 0.1023 0.0942 'International Tables Vol C Tables 4.2.6.8 and 6.1.1.4'

loop_
_geom_angle_atom_site_label_1
_geom_angle_atom_site_label_2
_geom_angle_atom_site_label_3
_geom_angle
_geom_angle_site_symmetry_1
_geom_angle_site_symmetry_3
_geom_angle_publ_flag
C1 Pd1 C1 92.7(4) 2_656 . ?
C1 Pd1 N3 86.5(2) 2_656 2_656 ?
C1 Pd1 N3 179.2(2) . 2_656 ?
C1 Pd1 N3 179.2(2) 2_656 . ?
C1 Pd1 N3 86.5(2) . . ?
N3 Pd1 N3 94.3(3) 2_656 . ?
F5 P1 F4 92.2(8) . . ?
F5 P1 F6 91.2(7) . . ?
F4 P1 F6 176.5(6) . . ?
F5 P1 F3 178.1(6) . . ?
F4 P1 F3 87.9(7) . . ?
F6 P1 F3 88.6(6) . . ?
F5 P1 F2 91.1(6) . . ?
F4 P1 F2 89.7(5) . . ?
F6 P1 F2 91.0(5) . . ?
F3 P1 F2 90.8(5) . . ?
F5 P1 F1 89.9(5) . . ?
F4 P1 F1 90.4(5) . . ?
F6 P1 F1 88.9(5) . . ?
F3 P1 F1 88.2(4) . . ?
F2 P1 F1 179.0(5) . . ?
C1 N1 C3 111.4(6) . . ?
C1 N1 C4 121.6(5) . . ?
C3 N1 C4 127.0(6) . . ?
C1 N2 C2 109.4(6) . . ?
C1 N2 C10 128.1(6) . . ?
C2 N2 C10 122.5(6) . . ?
C9 N3 C5 118.2(6) . . ?
C9 N3 Pd1 121.5(4) . . ?
C5 N3 Pd1 120.2(4) . . ?
C10 N4 C13 114.3(9) . . ?
C10 N5 C11 113.8(10) . . ?
N1 C1 N2 104.9(5) . . ?
N1 C1 Pd1 120.0(5) . . ?
N2 C1 Pd1 134.9(5) . . ?
C3 C2 N2 107.0(7) . . ?
C3 C2 H2 126.5 . . ?
N2 C2 H2 126.5 . . ?
C2 C3 N1 107.2(7) . . ?
C2 C3 H3 126.4 . . ?
N1 C3 H3 126.4 . . ?
N1 C4 C5 110.1(5) . . ?
N1 C4 H4A 109.6 . . ?
C5 C4 H4A 109.6 . . ?
N1 C4 H4B 109.6 . . ?
C5 C4 H4B 109.6 . . ?
H4A C4 H4B 108.1 . . ?
N3 C5 C6 120.8(6) . . ?
N3 C5 C4 117.6(5) . . ?
C6 C5 C4 121.6(6) . . ?
C5 C6 C7 120.3(7) . . ?
C5 C6 H6 119.8 . . ?
C7 C6 H6 119.8 . . ?
C8 C7 C6 118.2(7) . . ?
C8 C7 H7 120.9 . . ?
C6 C7 H7 120.9 . . ?
C7 C8 C9 119.7(8) . . ?
C7 C8 H8 120.1 . . ?
C9 C8 H8 120.1 . . ?
N3 C9 C8 122.7(7) . . ?
N3 C9 H9 118.7 . . ?
C8 C9 H9 118.7 . . ?
N4 C10 N5 129.9(8) . . ?
N4 C10 N2 116.5(7) . . ?
N5 C10 N2 113.5(8) . . ?
N5 C11 C12 122.5(11) . . ?
N5 C11 H11 118.7 . . ?
C12 C11 H11 118.7 . . ?
C13 C12 C11 115.2(10) . . ?
C13 C12 H12 122.4 . . ?
C11 C12 H12 122.4 . . ?
N4 C13 C12 124.2(11) . . ?
N4 C13 H13 117.9 . . ?
C12 C13 H13 117.9 . . ?
N6 C14 C15 152(4) . . ?
C14 C15 H15A 109.5 . . ?
C14 C15 H15B 109.5 . . ?
H15A C15 H15B 109.5 . . ?
C14 C15 H15C 109.5 . . ?
H15A C15 H15C 109.5 . . ?
H15B C15 H15C 109.5 . . ?

loop_
_geom_bond_atom_site_label_1
_geom_bond_atom_site_label_2
_geom_bond_distance
_geom_bond_site_symmetry_2
_geom_bond_publ_flag
Pd1 C1 1.963(6) 2_656 ?
Pd1 C1 1.963(6) . ?
Pd1 N3 2.088(5) 2_656 ?
Pd1 N3 2.088(5) . ?
P1 F5 1.498(9) . ?
P1 F4 1.529(9) . ?
P1 F6 1.544(8) . ?
P1 F3 1.552(8) . ?
P1 F2 1.558(8) . ?
P1 F1 1.573(7) . ?
N1 C1 1.347(8) . ?
N1 C3 1.373(9) . ?
N1 C4 1.471(8) . ?
N2 C1 1.355(8) . ?
N2 C2 1.410(9) . ?
N2 C10 1.422(10) . ?
N3 C9 1.342(9) . ?
N3 C5 1.351(8) . ?
N4 C10 1.303(11) . ?
N4 C13 1.332(11) . ?
N5 C10 1.340(11) . ?
N5 C11 1.342(14) . ?
N6 C14 1.198(10) . ?
C2 C3 1.325(12) . ?
C2 H2 0.9300 . ?
C3 H3 0.9300 . ?
C4 C5 1.499(9) . ?
C4 H4A 0.9700 . ?
C4 H4B 0.9700 . ?
C5 C6 1.378(10) . ?
C6 C7 1.378(12) . ?
C6 H6 0.9300 . ?
C7 C8 1.362(13) . ?
C7 H7 0.9300 . ?
C8 C9 1.365(11) . ?
C8 H8 0.9300 . ?
C9 H9 0.9300 . ?
C11 C12 1.408(19) . ?
C11 H11 0.9300 . ?
C12 C13 1.372(16) . ?
C12 H12 0.9300 . ?
C13 H13 0.9300 . ?
C14 C15 1.522(10) . ?
C15 H15A 0.9600 . ?
C15 H15B 0.9600 . ?
C15 H15C 0.9600 . ?
